data_2201274
loop_
_publ_author_name
'Clegg, William'
'Scott, Andrew J.'
'Norman, Nicholas C.'
'Robins, Edward G.'
'Whittell, George R.'

_publ_section_title
;
 Hydridodichlorotris(methyldiphenylphosphine)rhodium(III)
 dichloromethane trisolvate
;
_journal_issue 8
_journal_name_full 'Acta Crystallographica Section E'
_journal_page_first m408
_journal_page_last m409
_journal_paper_doi 10.1107/S1600536802012242
_journal_volume 58
_journal_year 2002
_chemical_formula_iupac '[Rh H Cl2 (C13 H13 P)3], 3C H2 Cl2'
_chemical_formula_moiety 'C39 H40 Cl2 P3 Rh , 3 C H2 Cl2'
_chemical_formula_sum 'C42 H46 Cl8 P3 Rh'
_chemical_formula_weight 1030.21
_chemical_name_systematic
;
hydridodichlorotris(methyldiphenylphosphine)rhodium(III)
dichloromethane trisolvate
;
_space_group_IT_number 14
_symmetry_cell_setting monoclinic
_symmetry_space_group_name_Hall '-P 2yn'
_symmetry_space_group_name_H-M 'P 1 21/n 1'
_atom_sites_solution_hydrogens geom
_atom_sites_solution_primary direct
_atom_sites_solution_secondary difmap
_audit_creation_method SHELXL-97
_cell_angle_alpha 90.00
_cell_angle_beta 92.063(2)
_cell_angle_gamma 90.00
_cell_formula_units_Z 4
_cell_length_a 12.5494(8)
_cell_length_b 18.3233(12)
_cell_length_c 20.0687(13)
_cell_measurement_reflns_used 16248
_cell_measurement_temperature 160(2)
_cell_measurement_theta_max 28.4
_cell_measurement_theta_min 2.2
_cell_volume 4611.7(5)
_computing_cell_refinement 'local programs'
_computing_data_collection 'SMART (Siemens, 1994)'
_computing_data_reduction 'SAINT (Siemens, 1994)'
_computing_molecular_graphics SHELXTL
_computing_publication_material 'SHELXTL and local programs'
_computing_structure_refinement SHELXTL
_computing_structure_solution 'SHELXTL (Sheldrick, 1997)'
_diffrn_ambient_temperature 160(2)
_diffrn_detector_area_resol_mean 8.192
_diffrn_measured_fraction_theta_full 0.994
_diffrn_measured_fraction_theta_max 0.898
_diffrn_measurement_device_type 'Siemens SMART CCD'
_diffrn_measurement_method '\w rotation with narrow frames'
_diffrn_radiation_monochromator graphite
_diffrn_radiation_source 'fine-focus sealed tube'
_diffrn_radiation_type MoK\a
_diffrn_radiation_wavelength 0.71073
_diffrn_reflns_av_R_equivalents 0.0409
_diffrn_reflns_av_sigmaI/netI 0.0360
_diffrn_reflns_limit_h_max 11
_diffrn_reflns_limit_h_min -16
_diffrn_reflns_limit_k_max 24
_diffrn_reflns_limit_k_min -23
_diffrn_reflns_limit_l_max 26
_diffrn_reflns_limit_l_min -26
_diffrn_reflns_number 27485
_diffrn_reflns_theta_full 26.00
_diffrn_reflns_theta_max 28.4
_diffrn_reflns_theta_min 1.5
_diffrn_standards_number 0
_exptl_absorpt_coefficient_mu 0.968
_exptl_absorpt_correction_T_max 0.876
_exptl_absorpt_correction_T_min 0.642
_exptl_absorpt_correction_type multi-scan
_exptl_absorpt_process_details '(XPREP in SHELXTL; Sheldrick, 1997)'
_exptl_crystal_colour colourless
_exptl_crystal_density_diffrn 1.484
_exptl_crystal_density_method 'not measured'
_exptl_crystal_description block
_exptl_crystal_F_000 2096
_exptl_crystal_size_max 0.50
_exptl_crystal_size_mid 0.32
_exptl_crystal_size_min 0.30
_refine_diff_density_max 1.019
_refine_diff_density_min -1.512
_refine_ls_extinction_method none
_refine_ls_goodness_of_fit_ref 1.113
_refine_ls_hydrogen_treatment constr
_refine_ls_matrix_type full
_refine_ls_number_parameters 493
_refine_ls_number_reflns 10376
_refine_ls_number_restraints 0
_refine_ls_restrained_S_all 1.113
_refine_ls_R_factor_all 0.0640
_refine_ls_R_factor_gt 0.0440
_refine_ls_shift/su_max 0.001
_refine_ls_shift/su_mean 0.000
_refine_ls_structure_factor_coef Fsqd
_refine_ls_weighting_details 'w = 1/[\s^2^(Fo^2^)+(0.0449P)^2^+10.9692P] where P = (Fo^2^+2Fc^2^)/3'
_refine_ls_weighting_scheme calc
_refine_ls_wR_factor_gt 0.1024
_refine_ls_wR_factor_ref 0.1180
_reflns_number_gt 8288
_reflns_number_total 10376
_reflns_threshold_expression I>2\s(I)
_cod_data_source_file bt6162.cif
_cod_data_source_block I
_cod_original_sg_symbol_H-M 'P 21/n'
_cod_database_code 2201274
_cod_database_fobs_code 2201274

loop_
_symmetry_equiv_pos_as_xyz
'x, y, z'
'-x+1/2, y+1/2, -z+1/2'
'-x, -y, -z'
'x-1/2, -y-1/2, z-1/2'

loop_
_atom_site_label
_atom_site_fract_x
_atom_site_fract_y
_atom_site_fract_z
_atom_site_U_iso_or_equiv
_atom_site_adp_type
_atom_site_calc_flag
_atom_site_refinement_flags
_atom_site_occupancy
_atom_site_disorder_assembly
_atom_site_disorder_group
_atom_site_type_symbol
Rh 0.51389(2) 0.229024(13) 0.729752(12) 0.01714(7) Uani d . 1 . . Rh
H1 0.594(3) 0.242(2) 0.6746(19) 0.025 Uiso d . 1 . . H
Cl1 0.39325(7) 0.20623(5) 0.82468(4) 0.02745(18) Uani d . 1 . . Cl
Cl2 0.54299(7) 0.35538(4) 0.76159(4) 0.02479(17) Uani d . 1 . . Cl
P1 0.66312(7) 0.20692(5) 0.80172(4) 0.01958(17) Uani d . 1 . . P
C1 0.7910(3) 0.24474(19) 0.77800(17) 0.0233(7) Uani d . 1 . . C
C2 0.8799(3) 0.2394(2) 0.82212(19) 0.0321(8) Uani d . 1 . . C
H2 0.8737 0.2146 0.8634 0.038 Uiso calc R 1 . . H
C3 0.9767(3) 0.2699(3) 0.8060(2) 0.0397(10) Uani d . 1 . . C
H3 1.0367 0.2657 0.8360 0.048 Uiso calc R 1 . . H
C4 0.9855(3) 0.3066(2) 0.7463(2) 0.0397(10) Uani d . 1 . . C
H4 1.0519 0.3275 0.7354 0.048 Uiso calc R 1 . . H
C5 0.8988(3) 0.3129(2) 0.7026(2) 0.0363(9) Uani d . 1 . . C
H5 0.9054 0.3382 0.6616 0.044 Uiso calc R 1 . . H
C6 0.8017(3) 0.2823(2) 0.71856(19) 0.0286(8) Uani d . 1 . . C
H6 0.7420 0.2871 0.6884 0.034 Uiso calc R 1 . . H
C7 0.6943(3) 0.11327(19) 0.82669(17) 0.0251(7) Uani d . 1 . . C
C8 0.7895(3) 0.0780(2) 0.81223(18) 0.0312(8) Uani d . 1 . . C
H8 0.8411 0.1027 0.7871 0.037 Uiso calc R 1 . . H
C9 0.8097(4) 0.0074(2) 0.8341(2) 0.0423(11) Uani d . 1 . . C
H9 0.8743 -0.0163 0.8238 0.051 Uiso calc R 1 . . H
C10 0.7346(4) -0.0283(2) 0.8713(2) 0.0496(13) Uani d . 1 . . C
H10 0.7488 -0.0763 0.8873 0.060 Uiso calc R 1 . . H
C11 0.6402(4) 0.0047(2) 0.8852(2) 0.0447(11) Uani d . 1 . . C
H11 0.5888 -0.0207 0.9099 0.054 Uiso calc R 1 . . H
C12 0.6191(3) 0.0758(2) 0.86312(19) 0.0326(8) Uani d . 1 . . C
H12 0.5535 0.0986 0.8729 0.039 Uiso calc R 1 . . H
C13 0.6449(3) 0.2497(2) 0.88283(17) 0.0273(7) Uani d . 1 . . C
H13A 0.7072 0.2396 0.9122 0.041 Uiso calc R 1 . . H
H13B 0.5809 0.2298 0.9027 0.041 Uiso calc R 1 . . H
H13C 0.6369 0.3025 0.8770 0.041 Uiso calc R 1 . . H
P2 0.50594(7) 0.11729(5) 0.68241(4) 0.01970(17) Uani d . 1 . . P
C14 0.6319(3) 0.06878(19) 0.67598(16) 0.0218(7) Uani d . 1 . . C
C15 0.7156(3) 0.1046(2) 0.64554(19) 0.0307(8) Uani d . 1 . . C
H15 0.7084 0.1546 0.6335 0.037 Uiso calc R 1 . . H
C16 0.8089(3) 0.0676(3) 0.6328(2) 0.0412(10) Uani d . 1 . . C
H16 0.8653 0.0920 0.6117 0.049 Uiso calc R 1 . . H
C17 0.8198(4) -0.0051(2) 0.6508(2) 0.0405(10) Uani d . 1 . . C
H17 0.8836 -0.0305 0.6417 0.049 Uiso calc R 1 . . H
C18 0.7389(3) -0.0402(2) 0.6816(2) 0.0355(9) Uani d . 1 . . C
H18 0.7474 -0.0898 0.6945 0.043 Uiso calc R 1 . . H
C19 0.6445(3) -0.00402(19) 0.69412(17) 0.0269(7) Uani d . 1 . . C
H19 0.5885 -0.0290 0.7151 0.032 Uiso calc R 1 . . H
C20 0.4678(3) 0.1160(2) 0.59302(18) 0.0262(7) Uani d . 1 . . C
C21 0.4086(3) 0.0594(2) 0.5645(2) 0.0349(9) Uani d . 1 . . C
H21 0.3824 0.0215 0.5918 0.042 Uiso calc R 1 . . H
C22 0.3875(4) 0.0581(2) 0.4955(2) 0.0431(11) Uani d . 1 . . C
H22 0.3462 0.0196 0.4763 0.052 Uiso calc R 1 . . H
C23 0.4260(4) 0.1123(3) 0.4554(2) 0.0439(11) Uani d . 1 . . C
H23 0.4111 0.1112 0.4086 0.053 Uiso calc R 1 . . H
C24 0.4864(3) 0.1682(3) 0.48329(19) 0.0389(10) Uani d . 1 . . C
H24 0.5133 0.2056 0.4557 0.047 Uiso calc R 1 . . H
C25 0.5079(3) 0.1699(2) 0.55168(18) 0.0288(8) Uani d . 1 . . C
H25 0.5504 0.2081 0.5705 0.035 Uiso calc R 1 . . H
C26 0.4166(3) 0.0546(2) 0.72142(19) 0.0298(8) Uani d . 1 . . C
H26A 0.4376 0.0493 0.7687 0.045 Uiso calc R 1 . . H
H26B 0.4201 0.0069 0.6994 0.045 Uiso calc R 1 . . H
H26C 0.3436 0.0734 0.7173 0.045 Uiso calc R 1 . . H
P3 0.36572(7) 0.27458(5) 0.66785(4) 0.02050(17) Uani d . 1 . . P
C27 0.3948(3) 0.32810(19) 0.59398(17) 0.0245(7) Uani d . 1 . . C
C28 0.3132(3) 0.3495(2) 0.54909(19) 0.0304(8) Uani d . 1 . . C
H28 0.2416 0.3358 0.5567 0.037 Uiso calc R 1 . . H
C29 0.3363(3) 0.3910(2) 0.49305(19) 0.0365(9) Uani d . 1 . . C
H29 0.2806 0.4042 0.4621 0.044 Uiso calc R 1 . . H
C30 0.4390(4) 0.4128(2) 0.4823(2) 0.0391(9) Uani d . 1 . . C
H30 0.4545 0.4405 0.4438 0.047 Uiso calc R 1 . . H
C31 0.5201(3) 0.3941(2) 0.5280(2) 0.0363(9) Uani d . 1 . . C
H31 0.5910 0.4101 0.5214 0.044 Uiso calc R 1 . . H
C32 0.4976(3) 0.3520(2) 0.58337(18) 0.0289(8) Uani d . 1 . . C
H32 0.5535 0.3394 0.6144 0.035 Uiso calc R 1 . . H
C33 0.2596(3) 0.21112(19) 0.64167(19) 0.0269(7) Uani d . 1 . . C
C34 0.2413(3) 0.1891(2) 0.5752(2) 0.0335(8) Uani d . 1 . . C
H34 0.2842 0.2081 0.5413 0.040 Uiso calc R 1 . . H
C35 0.1602(3) 0.1395(3) 0.5589(3) 0.0450(11) Uani d . 1 . . C
H35 0.1474 0.1253 0.5138 0.054 Uiso calc R 1 . . H
C36 0.0984(3) 0.1109(3) 0.6084(3) 0.0499(12) Uani d . 1 . . C
H36 0.0441 0.0764 0.5973 0.060 Uiso calc R 1 . . H
C37 0.1157(3) 0.1325(3) 0.6738(3) 0.0486(12) Uani d . 1 . . C
H37 0.0724 0.1132 0.7074 0.058 Uiso calc R 1 . . H
C38 0.1959(3) 0.1821(2) 0.6907(2) 0.0372(9) Uani d . 1 . . C
H38 0.2074 0.1964 0.7359 0.045 Uiso calc R 1 . . H
C39 0.2896(3) 0.3399(2) 0.71577(19) 0.0280(7) Uani d . 1 . . C
H39A 0.2683 0.3171 0.7574 0.042 Uiso calc R 1 . . H
H39B 0.2258 0.3548 0.6896 0.042 Uiso calc R 1 . . H
H39C 0.3338 0.3828 0.7260 0.042 Uiso calc R 1 . . H
C40 0.8530(3) 0.1008(3) 0.3812(2) 0.0417(10) Uani d . 1 . . C
H40A 0.8844 0.1429 0.3580 0.050 Uiso calc R 1 . . H
H40B 0.8518 0.0587 0.3503 0.050 Uiso calc R 1 . . H
Cl3 0.93320(11) 0.07929(7) 0.45250(6) 0.0552(3) Uani d . 1 . . Cl
Cl4 0.72200(10) 0.12220(7) 0.40219(8) 0.0614(4) Uani d . 1 . . Cl
C41 0.9013(4) 0.2684(3) 0.5054(3) 0.0530(13) Uani d . 1 . . C
H41A 0.9024 0.2558 0.4574 0.064 Uiso calc R 1 . . H
H41B 0.9295 0.2260 0.5311 0.064 Uiso calc R 1 . . H
Cl5 0.98438(12) 0.34426(8) 0.52105(7) 0.0608(4) Uani d . 1 . . Cl
Cl6 0.76911(12) 0.28492(8) 0.52718(7) 0.0624(4) Uani d . 1 . . Cl
C42 0.2668(6) 0.0515(4) 0.9049(4) 0.103(3) Uani d . 1 . . C
H42A 0.2963 0.1000 0.8939 0.123 Uiso calc R 1 . . H
H42B 0.2445 0.0531 0.9517 0.123 Uiso calc R 1 . . H
Cl7 0.35908(15) -0.00962(10) 0.89810(9) 0.0852(5) Uani d . 1 . . Cl
Cl8 0.14466(19) 0.03221(11) 0.84745(12) 0.1052(7) Uani d . 1 . . Cl

loop_
_atom_site_aniso_label
_atom_site_aniso_U_11
_atom_site_aniso_U_22
_atom_site_aniso_U_33
_atom_site_aniso_U_12
_atom_site_aniso_U_13
_atom_site_aniso_U_23
Rh 0.01747(13) 0.01812(12) 0.01592(12) -0.00080(9) 0.00175(8) -0.00049(9)
Cl1 0.0271(4) 0.0314(4) 0.0244(4) -0.0033(3) 0.0087(3) -0.0002(3)
Cl2 0.0264(4) 0.0198(4) 0.0281(4) -0.0025(3) 0.0001(3) -0.0033(3)
P1 0.0218(4) 0.0210(4) 0.0159(4) -0.0015(3) 0.0010(3) 0.0010(3)
C1 0.0198(16) 0.0246(16) 0.0256(17) -0.0017(13) 0.0035(13) -0.0033(13)
C2 0.0288(19) 0.042(2) 0.0249(18) -0.0034(16) -0.0014(15) -0.0018(16)
C3 0.0239(19) 0.056(3) 0.039(2) -0.0038(18) -0.0023(16) -0.010(2)
C4 0.0243(19) 0.048(3) 0.047(2) -0.0086(18) 0.0110(17) -0.005(2)
C5 0.032(2) 0.037(2) 0.040(2) -0.0028(17) 0.0088(17) 0.0088(18)
C6 0.0248(18) 0.0295(19) 0.0316(19) 0.0020(14) 0.0009(15) 0.0044(15)
C7 0.0331(19) 0.0234(17) 0.0183(16) -0.0012(14) -0.0044(14) 0.0008(13)
C8 0.041(2) 0.0294(19) 0.0222(17) 0.0041(16) -0.0098(15) -0.0046(14)
C9 0.056(3) 0.032(2) 0.037(2) 0.0133(19) -0.021(2) -0.0071(17)
C10 0.075(3) 0.025(2) 0.046(3) -0.002(2) -0.032(2) 0.0012(18)
C11 0.059(3) 0.034(2) 0.039(2) -0.019(2) -0.015(2) 0.0124(18)
C12 0.041(2) 0.0289(19) 0.0277(19) -0.0081(16) -0.0057(16) 0.0050(15)
C13 0.0285(18) 0.0319(18) 0.0216(17) -0.0050(15) 0.0024(14) -0.0014(14)
P2 0.0201(4) 0.0194(4) 0.0196(4) -0.0009(3) 0.0006(3) -0.0015(3)
C14 0.0232(16) 0.0246(17) 0.0174(15) 0.0043(13) -0.0011(12) -0.0022(12)
C15 0.0285(19) 0.033(2) 0.0308(19) 0.0071(15) 0.0022(15) 0.0057(15)
C16 0.029(2) 0.055(3) 0.040(2) 0.0093(19) 0.0106(17) 0.011(2)
C17 0.038(2) 0.048(2) 0.035(2) 0.0216(19) -0.0001(18) -0.0028(18)
C18 0.043(2) 0.030(2) 0.033(2) 0.0127(17) -0.0090(17) -0.0040(16)
C19 0.0331(19) 0.0252(18) 0.0221(17) 0.0029(14) -0.0052(14) -0.0022(13)
C20 0.0251(17) 0.0278(18) 0.0254(17) 0.0058(14) -0.0042(14) -0.0061(14)
C21 0.037(2) 0.031(2) 0.036(2) 0.0058(16) -0.0105(17) -0.0074(16)
C22 0.049(3) 0.039(2) 0.041(2) 0.0087(19) -0.015(2) -0.0203(19)
C23 0.052(3) 0.053(3) 0.025(2) 0.016(2) -0.0071(18) -0.0098(19)
C24 0.041(2) 0.052(3) 0.0235(19) 0.0094(19) 0.0009(17) -0.0020(17)
C25 0.0267(18) 0.038(2) 0.0219(17) 0.0040(15) -0.0019(14) -0.0033(15)
C26 0.0282(19) 0.0275(18) 0.034(2) -0.0069(15) 0.0093(15) -0.0027(15)
P3 0.0183(4) 0.0210(4) 0.0222(4) 0.0002(3) 0.0002(3) -0.0017(3)
C27 0.0272(18) 0.0236(17) 0.0227(16) 0.0041(14) -0.0001(13) -0.0002(13)
C28 0.0308(19) 0.0303(19) 0.0298(19) 0.0049(15) -0.0047(15) -0.0007(15)
C29 0.045(2) 0.037(2) 0.0269(19) 0.0047(18) -0.0111(17) 0.0048(16)
C30 0.053(3) 0.037(2) 0.0270(19) -0.0012(19) -0.0023(18) 0.0091(16)
C31 0.037(2) 0.039(2) 0.033(2) -0.0046(17) -0.0006(17) 0.0087(17)
C32 0.0287(19) 0.0301(19) 0.0274(18) -0.0009(15) -0.0043(15) 0.0072(15)
C33 0.0205(17) 0.0247(18) 0.035(2) 0.0009(13) -0.0018(14) -0.0052(14)
C34 0.0226(18) 0.039(2) 0.039(2) 0.0020(16) -0.0025(15) -0.0088(17)
C35 0.029(2) 0.049(3) 0.057(3) -0.0017(19) -0.0061(19) -0.020(2)
C36 0.026(2) 0.044(3) 0.079(4) -0.0070(18) -0.006(2) -0.017(2)
C37 0.029(2) 0.047(3) 0.071(3) -0.0107(19) 0.008(2) 0.005(2)
C38 0.030(2) 0.037(2) 0.044(2) -0.0057(17) 0.0019(17) -0.0005(18)
C39 0.0229(17) 0.0289(18) 0.0322(19) 0.0046(14) 0.0022(14) -0.0032(15)
C40 0.038(2) 0.052(3) 0.035(2) 0.004(2) 0.0042(18) 0.0019(19)
Cl3 0.0712(8) 0.0545(7) 0.0391(6) 0.0093(6) -0.0110(6) -0.0049(5)
Cl4 0.0416(6) 0.0535(7) 0.0905(10) 0.0003(5) 0.0199(6) 0.0045(7)
C41 0.074(4) 0.040(3) 0.046(3) 0.002(2) 0.020(2) -0.006(2)
Cl5 0.0686(8) 0.0597(8) 0.0559(7) -0.0097(6) 0.0281(6) -0.0187(6)
Cl6 0.0681(8) 0.0673(8) 0.0529(7) -0.0132(7) 0.0162(6) -0.0094(6)
C42 0.130(6) 0.081(4) 0.103(5) -0.076(5) 0.081(5) -0.050(4)
Cl7 0.0852(11) 0.0865(12) 0.0848(11) -0.0322(10) 0.0146(9) 0.0115(9)
Cl8 0.1156(16) 0.0764(12) 0.1259(17) 0.0174(11) 0.0369(13) 0.0120(11)

loop_
_atom_type_symbol
_atom_type_description
_atom_type_scat_dispersion_real
_atom_type_scat_dispersion_imag
_atom_type_scat_source
C C 0.0033 0.0016 'International Tables Vol C Tables 4.2.6.8 and 6.1.1.4'
H H 0.0000 0.0000 'International Tables Vol C Tables 4.2.6.8 and 6.1.1.4'
P P 0.1023 0.0942 'International Tables Vol C Tables 4.2.6.8 and 6.1.1.4'
Cl Cl 0.1484 0.1585 'International Tables Vol C Tables 4.2.6.8 and 6.1.1.4'
Rh Rh -1.1178 0.9187 'International Tables Vol C Tables 4.2.6.8 and 6.1.1.4'

loop_
_geom_angle_atom_site_label_1
_geom_angle_atom_site_label_2
_geom_angle_atom_site_label_3
_geom_angle
_geom_angle_publ_flag
H1 Rh Cl1 176.3(14) yes
H1 Rh Cl2 86.8(14) yes
H1 Rh P1 86.6(14) yes
H1 Rh P2 81.9(14) yes
H1 Rh P3 95.2(14) yes
Cl1 Rh Cl2 92.75(3) yes
Cl1 Rh P1 89.66(3) yes
Cl1 Rh P2 98.61(3) yes
Cl1 Rh P3 88.45(3) yes
Cl2 Rh P1 83.91(3) yes
Cl2 Rh P2 168.58(3) yes
Cl2 Rh P3 84.78(3) yes
P1 Rh P2 97.13(3) yes
P1 Rh P3 168.43(3) yes
P2 Rh P3 94.44(3) yes
Rh P1 C1 117.45(12) ?
Rh P1 C7 119.13(12) ?
Rh P1 C13 110.48(13) ?
C1 P1 C7 104.27(17) ?
C1 P1 C13 102.04(16) ?
C7 P1 C13 100.99(17) ?
P1 C1 C2 119.7(3) ?
P1 C1 C6 121.7(3) ?
C2 C1 C6 118.5(3) ?
C1 C2 H2 119.7 ?
C1 C2 C3 120.6(4) ?
H2 C2 C3 119.7 ?
C2 C3 H3 120.1 ?
C2 C3 C4 119.8(4) ?
H3 C3 C4 120.1 ?
C3 C4 H4 119.8 ?
C3 C4 C5 120.5(4) ?
H4 C4 C5 119.8 ?
C4 C5 H5 120.1 ?
C4 C5 C6 119.8(4) ?
H5 C5 C6 120.1 ?
C1 C6 C5 120.8(4) ?
C1 C6 H6 119.6 ?
C5 C6 H6 119.6 ?
P1 C7 C8 123.6(3) ?
P1 C7 C12 117.6(3) ?
C8 C7 C12 118.7(3) ?
C7 C8 H8 119.6 ?
C7 C8 C9 120.9(4) ?
H8 C8 C9 119.6 ?
C8 C9 H9 120.3 ?
C8 C9 C10 119.4(4) ?
H9 C9 C10 120.3 ?
C9 C10 H10 119.7 ?
C9 C10 C11 120.7(4) ?
H10 C10 C11 119.7 ?
C10 C11 H11 119.9 ?
C10 C11 C12 120.3(4) ?
H11 C11 C12 119.9 ?
C7 C12 C11 120.0(4) ?
C7 C12 H12 120.0 ?
C11 C12 H12 120.0 ?
P1 C13 H13A 109.5 ?
P1 C13 H13B 109.5 ?
P1 C13 H13C 109.5 ?
H13A C13 H13B 109.5 ?
H13A C13 H13C 109.5 ?
H13B C13 H13C 109.5 ?
Rh P2 C14 116.55(11) ?
Rh P2 C20 115.36(12) ?
Rh P2 C26 114.45(13) ?
C14 P2 C20 96.89(15) ?
C14 P2 C26 105.91(17) ?
C20 P2 C26 105.72(18) ?
P2 C14 C15 118.0(3) ?
P2 C14 C19 122.7(3) ?
C15 C14 C19 119.0(3) ?
C14 C15 H15 119.9 ?
C14 C15 C16 120.3(4) ?
H15 C15 C16 119.9 ?
C15 C16 H16 120.0 ?
C15 C16 C17 119.9(4) ?
H16 C16 C17 120.0 ?
C16 C17 H17 119.9 ?
C16 C17 C18 120.1(4) ?
H17 C17 C18 119.9 ?
C17 C18 H18 119.7 ?
C17 C18 C19 120.6(4) ?
H18 C18 C19 119.7 ?
C14 C19 C18 120.0(4) ?
C14 C19 H19 120.0 ?
C18 C19 H19 120.0 ?
P2 C20 C21 121.9(3) ?
P2 C20 C25 118.9(3) ?
C21 C20 C25 118.9(3) ?
C20 C21 H21 120.0 ?
C20 C21 C22 120.0(4) ?
H21 C21 C22 120.0 ?
C21 C22 H22 119.7 ?
C21 C22 C23 120.6(4) ?
H22 C22 C23 119.7 ?
C22 C23 H23 120.1 ?
C22 C23 C24 119.8(4) ?
H23 C23 C24 120.1 ?
C23 C24 H24 120.0 ?
C23 C24 C25 120.1(4) ?
H24 C24 C25 120.0 ?
C20 C25 C24 120.7(4) ?
C20 C25 H25 119.7 ?
C24 C25 H25 119.7 ?
P2 C26 H26A 109.5 ?
P2 C26 H26B 109.5 ?
P2 C26 H26C 109.5 ?
H26A C26 H26B 109.5 ?
H26A C26 H26C 109.5 ?
H26B C26 H26C 109.5 ?
Rh P3 C27 116.26(12) ?
Rh P3 C33 118.65(12) ?
Rh P3 C39 111.90(12) ?
C27 P3 C33 105.82(17) ?
C27 P3 C39 101.49(17) ?
C33 P3 C39 100.27(17) ?
P3 C27 C28 120.8(3) ?
P3 C27 C32 120.6(3) ?
C28 C27 C32 118.5(3) ?
C27 C28 H28 119.9 ?
C27 C28 C29 120.3(4) ?
H28 C28 C29 119.9 ?
C28 C29 H29 119.8 ?
C28 C29 C30 120.5(4) ?
H29 C29 C30 119.8 ?
C29 C30 H30 120.2 ?
C29 C30 C31 119.7(4) ?
H30 C30 C31 120.2 ?
C30 C31 H31 120.0 ?
C30 C31 C32 120.0(4) ?
H31 C31 C32 120.0 ?
C27 C32 C31 121.0(3) ?
C27 C32 H32 119.5 ?
C31 C32 H32 119.5 ?
P3 C33 C34 123.2(3) ?
P3 C33 C38 117.9(3) ?
C34 C33 C38 118.8(4) ?
C33 C34 H34 119.9 ?
C33 C34 C35 120.2(4) ?
H34 C34 C35 119.9 ?
C34 C35 H35 120.0 ?
C34 C35 C36 120.0(4) ?
H35 C35 C36 120.0 ?
C35 C36 H36 120.0 ?
C35 C36 C37 120.1(4) ?
H36 C36 C37 120.0 ?
C36 C37 H37 119.7 ?
C36 C37 C38 120.5(4) ?
H37 C37 C38 119.7 ?
C33 C38 C37 120.3(4) ?
C33 C38 H38 119.9 ?
C37 C38 H38 119.9 ?
P3 C39 H39A 109.5 ?
P3 C39 H39B 109.5 ?
P3 C39 H39C 109.5 ?
H39A C39 H39B 109.5 ?
H39A C39 H39C 109.5 ?
H39B C39 H39C 109.5 ?
H40A C40 H40B 108.0 ?
H40A C40 Cl3 109.3 ?
H40A C40 Cl4 109.3 ?
H40B C40 Cl3 109.3 ?
H40B C40 Cl4 109.3 ?
Cl3 C40 Cl4 111.6(2) ?
H41A C41 H41B 107.9 ?
H41A C41 Cl5 109.2 ?
H41A C41 Cl6 109.2 ?
H41B C41 Cl5 109.2 ?
H41B C41 Cl6 109.2 ?
Cl5 C41 Cl6 112.2(3) ?
H42A C42 H42B 107.9 ?
H42A C42 Cl7 109.1 ?
H42A C42 Cl8 109.1 ?
H42B C42 Cl7 109.1 ?
H42B C42 Cl8 109.1 ?
Cl7 C42 Cl8 112.3(3) ?

loop_
_geom_bond_atom_site_label_1
_geom_bond_atom_site_label_2
_geom_bond_site_symmetry_2
_geom_bond_distance
_geom_bond_publ_flag
Rh H1 . 1.54(4) yes
Rh Cl1 . 2.5107(8) yes
Rh Cl2 . 2.4260(8) yes
Rh P1 . 2.3585(9) yes
Rh P2 . 2.2577(9) yes
Rh P3 . 2.3518(9) yes
P1 C1 . 1.827(3) ?
P1 C7 . 1.826(4) ?
P1 C13 . 1.828(4) ?
C1 C2 . 1.403(5) ?
C1 C6 . 1.388(5) ?
C2 H2 . 0.950 ?
C2 C3 . 1.386(6) ?
C3 H3 . 0.950 ?
C3 C4 . 1.381(6) ?
C4 H4 . 0.950 ?
C4 C5 . 1.379(6) ?
C5 H5 . 0.950 ?
C5 C6 . 1.389(5) ?
C6 H6 . 0.950 ?
C7 C8 . 1.398(5) ?
C7 C12 . 1.395(5) ?
C8 H8 . 0.950 ?
C8 C9 . 1.387(6) ?
C9 H9 . 0.950 ?
C9 C10 . 1.387(7) ?
C10 H10 . 0.950 ?
C10 C11 . 1.368(7) ?
C11 H11 . 0.950 ?
C11 C12 . 1.398(6) ?
C12 H12 . 0.950 ?
C13 H13A . 0.980 ?
C13 H13B . 0.980 ?
C13 H13C . 0.980 ?
P2 C14 . 1.822(3) ?
P2 C20 . 1.840(4) ?
P2 C26 . 1.804(4) ?
C14 C15 . 1.398(5) ?
C14 C19 . 1.390(5) ?
C15 H15 . 0.950 ?
C15 C16 . 1.385(5) ?
C16 H16 . 0.950 ?
C16 C17 . 1.385(6) ?
C17 H17 . 0.950 ?
C17 C18 . 1.369(6) ?
C18 H18 . 0.950 ?
C18 C19 . 1.388(5) ?
C19 H19 . 0.950 ?
C20 C21 . 1.387(5) ?
C20 C25 . 1.395(5) ?
C21 H21 . 0.950 ?
C21 C22 . 1.401(6) ?
C22 H22 . 0.950 ?
C22 C23 . 1.377(7) ?
C23 H23 . 0.950 ?
C23 C24 . 1.381(6) ?
C24 H24 . 0.950 ?
C24 C25 . 1.390(5) ?
C25 H25 . 0.950 ?
C26 H26A . 0.980 ?
C26 H26B . 0.980 ?
C26 H26C . 0.980 ?
P3 C27 . 1.825(4) ?
P3 C33 . 1.831(4) ?
P3 C39 . 1.826(4) ?
C27 C28 . 1.395(5) ?
C27 C32 . 1.386(5) ?
C28 H28 . 0.950 ?
C28 C29 . 1.396(6) ?
C29 H29 . 0.950 ?
C29 C30 . 1.374(6) ?
C30 H30 . 0.950 ?
C30 C31 . 1.387(6) ?
C31 H31 . 0.950 ?
C31 C32 . 1.390(5) ?
C32 H32 . 0.950 ?
C33 C34 . 1.404(5) ?
C33 C38 . 1.395(6) ?
C34 H34 . 0.950 ?
C34 C35 . 1.395(6) ?
C35 H35 . 0.950 ?
C35 C36 . 1.384(7) ?
C36 H36 . 0.950 ?
C36 C37 . 1.380(7) ?
C37 H37 . 0.950 ?
C37 C38 . 1.390(6) ?
C38 H38 . 0.950 ?
C39 H39A . 0.980 ?
C39 H39B . 0.980 ?
C39 H39C . 0.980 ?
C40 H40A . 0.990 ?
C40 H40B . 0.990 ?
C40 Cl3 . 1.764(4) ?
C40 Cl4 . 1.756(4) ?
C41 H41A . 0.990 ?
C41 H41B . 0.990 ?
C41 Cl5 . 1.759(5) ?
C41 Cl6 . 1.757(5) ?
C42 H42A . 0.990 ?
C42 H42B . 0.990 ?
C42 Cl7 . 1.621(9) ?
C42 Cl8 . 1.918(9) ?
